data_7161031
loop_
_publ_author_name
'Zhang, Yajuan'
'Chai, Fuxiang'
'Hu, Qiong'
'Chang, Meng'
'Qiang, Ruihua'
'Hu, Yimin'

_publ_section_title
;
 Three-component tandem benzyl-C(sp<sup>3</sup>)-H functionalization
 <i>via</i> thermally generated arynes with phenazine.
;
_journal_issue 6
_journal_name_full 'Organic &amp; biomolecular chemistry'
_journal_page_first 1231
_journal_page_last 1236
_journal_paper_doi 10.1039/d5ob01818h
_journal_volume 24
_journal_year 2026
_chemical_formula_moiety 'C49 H42 N2 O4'
_chemical_formula_sum 'C49 H41 N2 O4'
_chemical_formula_weight 721.84
_space_group_crystal_system orthorhombic
_space_group_IT_number 56
_space_group_name_Hall '-P 2ab 2ac'
_space_group_name_H-M_alt 'P c c n'
_atom_sites_solution_hydrogens geom
_audit_creation_date 2025-06-30
_audit_creation_method
;
Olex2 1.5
(compiled 2023.08.24 svn.re1ec1418 for OlexSys, GUI svn.r6817)
;
_audit_update_record
;
2025-10-07 deposited with the CCDC.	2025-12-17 downloaded from the CCDC.
;
_cell_angle_alpha 90
_cell_angle_beta 90
_cell_angle_gamma 90
_cell_formula_units_Z 8
_cell_length_a 12.6572(16)
_cell_length_b 20.628(2)
_cell_length_c 29.589(4)
_cell_measurement_reflns_used 9779
_cell_measurement_temperature 273.15
_cell_measurement_theta_max 68.25
_cell_measurement_theta_min 2.99
_cell_volume 7725.5(16)
_computing_cell_refinement 'SAINT v8.37A (Bruker, 2015)'
_computing_data_reduction 'SAINT v8.37A (Bruker, 2015)'
_computing_molecular_graphics 'Olex2 1.5 (Dolomanov et al., 2009)'
_computing_publication_material 'Olex2 1.5 (Dolomanov et al., 2009)'
_computing_structure_refinement 'SHELXL 2018/3 (Sheldrick, 2015)'
_computing_structure_solution 'SHELXT 2014/5 (Sheldrick, 2014)'
_diffrn_ambient_temperature 273.15
_diffrn_measured_fraction_theta_full 0.998
_diffrn_measured_fraction_theta_max 0.997
_diffrn_measurement_device_type 'Bruker APEX-II CCD'
_diffrn_measurement_method '\f and \w scans'
_diffrn_radiation_type CuK\a
_diffrn_radiation_wavelength 1.54178
_diffrn_reflns_av_R_equivalents 0.0781
_diffrn_reflns_av_unetI/netI 0.0289
_diffrn_reflns_Laue_measured_fraction_full 0.998
_diffrn_reflns_Laue_measured_fraction_max 0.997
_diffrn_reflns_limit_h_max 15
_diffrn_reflns_limit_h_min -15
_diffrn_reflns_limit_k_max 24
_diffrn_reflns_limit_k_min -21
_diffrn_reflns_limit_l_max 35
_diffrn_reflns_limit_l_min -35
_diffrn_reflns_number 99883
_diffrn_reflns_point_group_measured_fraction_full 0.998
_diffrn_reflns_point_group_measured_fraction_max 0.997
_diffrn_reflns_theta_full 67.679
_diffrn_reflns_theta_max 68.629
_diffrn_reflns_theta_min 2.987
_diffrn_source_current 1.0
_diffrn_source_power 0.05
_diffrn_source_voltage 50.0
_diffrn_standards_number 0
_exptl_absorpt_coefficient_mu 0.621
_exptl_absorpt_correction_T_max 0.7531
_exptl_absorpt_correction_T_min 0.4095
_exptl_absorpt_correction_type none
_exptl_absorpt_process_details
;
SADABS-2016/2 (Bruker,2016/2) was used for absorption correction.
wR2(int) was 0.1519 before and 0.0829 after correction.
The Ratio of minimum to maximum transmission is 0.5438.
The \l/2 correction factor is Not present.
;
_exptl_crystal_colour 'clear light yellow'
_exptl_crystal_colour_lustre clear
_exptl_crystal_colour_modifier light
_exptl_crystal_colour_primary yellow
_exptl_crystal_density_diffrn 1.241
_exptl_crystal_description block
_exptl_crystal_F_000 3048
_exptl_crystal_size_max 0.3
_exptl_crystal_size_mid 0.29
_exptl_crystal_size_min 0.28
_refine_diff_density_max 0.670
_refine_diff_density_min -0.661
_refine_diff_density_rms 0.056
_refine_ls_extinction_method none
_refine_ls_goodness_of_fit_ref 1.100
_refine_ls_hydrogen_treatment constr
_refine_ls_matrix_type full
_refine_ls_number_parameters 611
_refine_ls_number_reflns 7118
_refine_ls_number_restraints 827
_refine_ls_restrained_S_all 1.554
_refine_ls_R_factor_all 0.1064
_refine_ls_R_factor_gt 0.0956
_refine_ls_shift/su_max 0.006
_refine_ls_shift/su_mean 0.000
_refine_ls_structure_factor_coef Fsqd
_refine_ls_weighting_details 'w=1/[\s^2^(Fo^2^)+(0.1352P)^2^+5.3631P] where P=(Fo^2^+2Fc^2^)/3'
_refine_ls_weighting_scheme calc
_refine_ls_wR_factor_gt 0.2651
_refine_ls_wR_factor_ref 0.2765
_reflns_Friedel_coverage 0.000
_reflns_number_gt 5878
_reflns_number_total 7118
_reflns_threshold_expression 'I > 2\s(I)'
_cod_data_source_file d5ob01818h2.cif
_cod_data_source_block cu_20250623q_0m_a
_cod_database_code 7161031
_shelx_shelxl_version_number 2018/3
_shelx_space_group_comment
;
The symmetry employed for this shelxl refinement is uniquely defined
by the following loop, which should always be used as a source of
symmetry information in preference to the above space-group names.
They are only intended as comments.
;
_shelx_estimated_absorpt_t_max 0.845
_shelx_estimated_absorpt_t_min 0.836
_olex2_refinement_description
;
1. Restrained distances
 O6A-C45A
 2.1 with sigma of 0.001
 O6A-O5A
 2.1 with sigma of 0.001
 N2-C37 \\sim N2-C37A
 with sigma of 0.02
 C39-C38 \\sim C39-C38A
 with sigma of 0.02
 C39-C37 \\sim C39-C37A
 with sigma of 0.02
 C39-C40 \\sim C39-C40A
 with sigma of 0.02
 C38-C43 \\sim C38A-C43A
 with sigma of 0.02
 C37-C36 \\sim C37A-C36A
 with sigma of 0.02
 C40-C41 \\sim C40A-C41A
 with sigma of 0.02
 C43-C42 \\sim C43A-C42A
 with sigma of 0.02
 C42-C41 \\sim C42A-C41A
 with sigma of 0.02
 N2-C36 \\sim N2-C36A
 with sigma of 0.04
 C39-C43 \\sim C39-C43A
 with sigma of 0.04
 C39-C41 \\sim C39-C41A
 with sigma of 0.04
 C39-C36 \\sim C39-C36A
 with sigma of 0.04
 C38-C42 \\sim C38A-C42A
 with sigma of 0.04
 C40-C42 \\sim C40A-C42A
 with sigma of 0.04
 C43-C41 \\sim C43A-C41A
 with sigma of 0.04
 N2-C37 \\sim N2-C37A \\sim C37A-C36A \\sim C37-C36 \\sim C40-C39 \\sim C39-C37
\\sim C39-C37A \\sim C40A-
 C39 \\sim C39-C38 \\sim C39-C38A \\sim C43-C38 \\sim C43A-C38A \\sim C43-C42
\\sim C43A-C42A \\sim C42A-
 C41A \\sim C42-C41 \\sim C41A-C40A \\sim C41-C40
 with sigma of 0.02
 O2-C45 \\sim O5A-C45A
 with sigma of 0.02
 O2-C44 \\sim O5A-C44A
 with sigma of 0.02
 C12-C44 \\sim C12-C44A
 with sigma of 0.02
 O1-C44 \\sim O6A-C44A
 with sigma of 0.02
 C46-C45 \\sim C46A-C45A
 with sigma of 0.02
 O2-C12 \\sim O5A-C12
 with sigma of 0.04
 O2-O1 \\sim O5A-O6A
 with sigma of 0.04
 O2-C46 \\sim O5A-C46A
 with sigma of 0.04
 C12-O1 \\sim C12-O6A
 with sigma of 0.04
 C45-C44 \\sim C45A-C44A
 with sigma of 0.04
 C44-C12 \\sim C44A-C12 \\sim O1-C44 \\sim O6A-C44A \\sim O5A-C44A \\sim O2-C44
\\sim O5A-C45A \\sim O2-
 C45 \\sim C46-C45 \\sim C46A-C45A
 with sigma of 0.02
2. Uiso/Uaniso restraints and constraints
C39 \\sim C38 \\sim C37 \\sim C40 \\sim C43 \\sim C42 \\sim C41 \\sim C36 \\sim
C38A \\sim C37A \\sim C40A \\sim C43A \\sim C42A \\sim C41A \\sim C36A: within
2A with sigma of 0.01 and sigma for terminal atoms of 0.02 within 2A
O2 \\sim O1 \\sim C46 \\sim C45 \\sim C44 \\sim O5A \\sim O6A \\sim C46A \\sim
C45A \\sim C44A: within 2A with sigma of 0.01 and sigma for terminal atoms of
0.02 within 2A
C12 \\sim C44A \\sim C44 \\sim O2 \\sim O5A \\sim O1 \\sim O6A \\sim C45A \\sim
C46A \\sim C46 \\sim C45: within 2A with sigma of 0.001 and sigma for terminal
atoms of 0.002 within 2A
C12 \\sim C44A \\sim C11 \\sim C13 \\sim C47: within 2A with sigma of 0.001 and
sigma for terminal atoms of 0.002 within 2A
C47 \\sim O3 \\sim O4: within 2A with sigma of 0.001 and sigma for terminal
atoms of 0.002 within 2A
C14 \\sim C10 \\sim C11 \\sim C12 \\sim C13: within 2A with sigma of 0.001 and
sigma for terminal atoms of 0.002 within 2A
Uanis(C13) \\sim Ueq, Uanis(C12) \\sim Ueq, Uanis(C47) \\sim Ueq, Uanis(C11)
\\sim Ueq: with sigma of 0.001 and sigma for terminal atoms of 0.002
Uanis(C11) \\sim Ueq, Uanis(C10) \\sim Ueq, Uanis(C14) \\sim Ueq, Uanis(C13)
\\sim Ueq, Uanis(C12) \\sim Ueq: with sigma of 0.001 and sigma for terminal
atoms of 0.002
Uanis(O4) \\sim Ueq, Uanis(C47) \\sim Ueq: with sigma of 0.001 and sigma for
terminal atoms of 0.002
Uanis(C13) \\sim Ueq, Uanis(C14) \\sim Ueq, Uanis(C10) \\sim Ueq, Uanis(C11)
\\sim Ueq, Uanis(C12) \\sim Ueq: with sigma of 0.001 and sigma for terminal
atoms of 0.002
3. Rigid body (RIGU) restrains
 C36, C37, C39, C38, C43, C42, C41, C40, N2
 with sigma for 1-2 distances of 0.01 and sigma for 1-3 distances of 0.02
 N2, C37A, C36A, C39, C40A, C41A, C43A, C38A, C42A
 with sigma for 1-2 distances of 0.01 and sigma for 1-3 distances of 0.02
 C44, O2, C45, C46, O1, C12
 with sigma for 1-2 distances of 0.01 and sigma for 1-3 distances of 0.02
 C12, C44A, O6A, O5A, C45A, C46A
 with sigma for 1-2 distances of 0.01 and sigma for 1-3 distances of 0.02
4. Others
 Sof(C38A)=Sof(H38A)=Sof(C37A)=Sof(H37A)=Sof(C40A)=Sof(H40A)=Sof(C43A)=
 Sof(H43A)=Sof(C42A)=Sof(H42A)=Sof(C41A)=Sof(H41A)=Sof(C36A)=Sof(H36D)=
 Sof(H36E)=Sof(H36F)=1-FVAR(1)
 Sof(C38)=Sof(H38)=Sof(C37)=Sof(H37)=Sof(C40)=Sof(H40)=Sof(C43)=Sof(H43)=
 Sof(C42)=Sof(H42)=Sof(C41)=Sof(H41)=Sof(C36)=Sof(H36A)=Sof(H36B)=Sof(H36C)=
 FVAR(1)
 Sof(O5A)=Sof(O6A)=Sof(C46A)=Sof(H46D)=Sof(H46E)=Sof(H46F)=Sof(C45A)=Sof(H45C)=
 Sof(H45D)=Sof(C44A)=1-FVAR(2)
 Sof(O2)=Sof(O1)=Sof(C46)=Sof(H46A)=Sof(H46B)=Sof(H46C)=Sof(C45)=Sof(H45A)=
 Sof(H45B)=Sof(C44)=FVAR(2)
5.a Ternary CH refined with riding coordinates:
 C37(H37), C37A(H37A)
5.b Secondary CH2 refined with riding coordinates:
 C11(H11A,H11B), C13(H13A,H13B), C48(H48A,H48B), C45(H45A,H45B), C45A(H45C,H45D)
5.c Aromatic/amide H refined with riding coordinates:
 C16(H16), C23(H23), C25(H25), C28(H28), C19(H19), C31(H31), C26(H26),
 C34(H34), C27(H27), C1(H1), C32(H32), C22(H22), C33(H33), C20(H20), C38(H38),
 C21(H21), C5(H5), C2(H2), C3(H3), C40(H40), C4(H4), C43(H43), C42(H42),
 C41(H41), C38A(H38A), C40A(H40A), C43A(H43A), C42A(H42A), C41A(H41A)
5.d Idealised Me refined as rotating group:
 C49(H49A,H49B,H49C), C46(H46A,H46B,H46C), C36(H36A,H36B,H36C), C36A(H36D,H36E,
 H36F), C46A(H46D,H46E,H46F)
;
_olex2_submission_special_instructions 'No special instructions were received'

loop_
_space_group_symop_operation_xyz
'x, y, z'
'-x+1/2, -y+1/2, z'
'-x, y+1/2, -z+1/2'
'x+1/2, -y, -z+1/2'
'-x, -y, -z'
'x-1/2, y-1/2, -z'
'x, -y-1/2, z-1/2'
'-x-1/2, y, z-1/2'

loop_
_atom_site_label
_atom_site_type_symbol
_atom_site_fract_x
_atom_site_fract_y
_atom_site_fract_z
_atom_site_U_iso_or_equiv
_atom_site_adp_type
_atom_site_occupancy
_atom_site_site_symmetry_order
_atom_site_calc_flag
_atom_site_refinement_flags_posn
_atom_site_refinement_flags_adp
_atom_site_refinement_flags_occupancy
_atom_site_disorder_assembly
_atom_site_disorder_group
O4 O 0.4805(2) 0.38494(12) 0.49148(9) 0.0794(5) Uani 1 1 d . U . . .
N1 N 0.48627(19) 0.17006(11) 0.33927(8) 0.0567(6) Uani 1 1 d . . . . .
N2 N 0.4957(2) 0.03774(12) 0.34659(9) 0.0676(7) Uani 1 1 d D . . . .
O3 O 0.4516(3) 0.27978(14) 0.48156(10) 0.0972(7) Uani 1 1 d . U . . .
C15 C 0.4746(2) 0.23892(13) 0.33355(10) 0.0544(6) Uani 1 1 d . . . . .
C24 C 0.5828(2) 0.13925(13) 0.32982(9) 0.0544(6) Uani 1 1 d . . . . .
C16 C 0.4129(2) 0.26167(14) 0.29806(10) 0.0567(7) Uani 1 1 d . . . . .
H16 H 0.386940 0.232258 0.276996 0.068 Uiso 1 1 calc R U . . .
C29 C 0.5879(3) 0.07141(14) 0.33404(10) 0.0598(7) Uani 1 1 d . . . . .
C14 C 0.5143(3) 0.28267(16) 0.36481(11) 0.0649(5) Uani 1 1 d . U . . .
C18 C 0.3170(2) 0.34734(14) 0.25593(10) 0.0602(7) Uani 1 1 d . . . . .
C10 C 0.4909(3) 0.34796(16) 0.36051(11) 0.0649(5) Uani 1 1 d . U . . .
C35 C 0.4151(2) 0.13922(14) 0.36894(10) 0.0579(7) Uani 1 1 d . . . . .
C17 C 0.3888(2) 0.32727(14) 0.29309(10) 0.0570(7) Uani 1 1 d . . . . .
C30 C 0.4204(3) 0.07131(15) 0.37275(10) 0.0621(7) Uani 1 1 d . . . . .
C9 C 0.4292(2) 0.37183(14) 0.32518(10) 0.0578(7) Uani 1 1 d . . . . .
C23 C 0.2318(3) 0.38814(16) 0.26386(12) 0.0700(8) Uani 1 1 d . . . . .
H23 H 0.221949 0.405852 0.292458 0.084 Uiso 1 1 calc R U . . .
C6 C 0.3853(3) 0.56602(15) 0.33262(12) 0.0644(8) Uani 1 1 d . . . . .
C8 C 0.4102(3) 0.44040(15) 0.32363(11) 0.0628(7) Uani 1 1 d . . . . .
C47 C 0.4968(3) 0.32805(19) 0.47085(13) 0.0772(5) Uani 1 1 d . U . . .
C7 C 0.3994(3) 0.49765(15) 0.32654(12) 0.0663(8) Uani 1 1 d . . . . .
C25 C 0.6705(3) 0.17308(15) 0.31534(11) 0.0644(8) Uani 1 1 d . . . . .
H25 H 0.667057 0.217954 0.312727 0.077 Uiso 1 1 calc R U . . .
C28 C 0.6839(3) 0.04089(16) 0.32471(12) 0.0734(9) Uani 1 1 d . . . . .
H28 H 0.689560 -0.003680 0.328780 0.088 Uiso 1 1 calc R U . . .
C39 C 0.5197(3) -0.07327(15) 0.37831(12) 0.0750(9) Uani 1 1 d D U . . .
C19 C 0.3306(3) 0.32323(18) 0.21257(12) 0.0766(9) Uani 1 1 d . . . . .
H19 H 0.387245 0.296002 0.206241 0.092 Uiso 1 1 calc R U . . .
C31 C 0.3501(3) 0.04007(18) 0.40122(13) 0.0780(10) Uani 1 1 d . . . . .
H31 H 0.354183 -0.004649 0.404786 0.094 Uiso 1 1 calc R U . . .
O2 O 0.6913(4) 0.3187(2) 0.49747(17) 0.0820(5) Uani 0.578(3) 1 d D U P A 1
C12 C 0.5755(3) 0.33471(18) 0.43284(12) 0.0750(4) Uani 1 1 d D U . . .
C11 C 0.5398(3) 0.38639(16) 0.39832(11) 0.0697(5) Uani 1 1 d . U . . .
H11A H 0.488581 0.415671 0.411673 0.084 Uiso 1 1 calc R U . . .
H11B H 0.599580 0.411409 0.387533 0.084 Uiso 1 1 calc R U . . .
C26 C 0.7645(3) 0.14105(17) 0.30454(13) 0.0741(9) Uani 1 1 d . . . . .
H26 H 0.822469 0.164301 0.294000 0.089 Uiso 1 1 calc R U . . .
C13 C 0.5813(3) 0.27008(17) 0.40551(11) 0.0703(5) Uani 1 1 d . U . . .
H13A H 0.653449 0.260316 0.396867 0.084 Uiso 1 1 calc R U . . .
H13B H 0.553419 0.234209 0.423050 0.084 Uiso 1 1 calc R U . . .
C34 C 0.3394(3) 0.17280(18) 0.39280(13) 0.0732(9) Uani 1 1 d . . . . .
H34 H 0.336299 0.217698 0.390310 0.088 Uiso 1 1 calc R U . . .
O1 O 0.7502(4) 0.3694(2) 0.43808(17) 0.0845(7) Uani 0.578(3) 1 d D U P A 1
C27 C 0.7706(3) 0.07524(17) 0.30959(12) 0.0765(9) Uani 1 1 d . . . . .
H27 H 0.833117 0.053633 0.302839 0.092 Uiso 1 1 calc R U . . .
C1 C 0.3811(3) 0.60796(17) 0.29667(14) 0.0833(11) Uani 1 1 d . . . . .
H1 H 0.385692 0.592067 0.267323 0.100 Uiso 1 1 calc R U . . .
C32 C 0.2733(3) 0.0749(2) 0.42456(15) 0.0927(12) Uani 1 1 d . . . . .
H32 H 0.225377 0.053201 0.443014 0.111 Uiso 1 1 calc R U . . .
C22 C 0.1613(3) 0.40271(19) 0.22956(16) 0.0847(11) Uani 1 1 d . . . . .
H22 H 0.103744 0.429416 0.235559 0.102 Uiso 1 1 calc R U . . .
C33 C 0.2680(3) 0.1411(2) 0.42039(14) 0.0878(11) Uani 1 1 d . . . . .
H33 H 0.216849 0.164454 0.436005 0.105 Uiso 1 1 calc R U . . .
C20 C 0.2596(4) 0.3397(2) 0.17848(13) 0.0916(12) Uani 1 1 d . . . . .
H20 H 0.269898 0.324085 0.149327 0.110 Uiso 1 1 calc R U . . .
C38 C 0.5761(17) -0.0449(6) 0.4132(5) 0.085(2) Uani 0.590(9) 1 d D U P B 1
H38 H 0.590288 -0.000678 0.411504 0.101 Uiso 0.590(9) 1 calc R U P B 1
C37 C 0.4711(9) -0.0311(4) 0.3418(3) 0.082(3) Uani 0.590(9) 1 d D U P B 1
H37 H 0.529019 -0.038865 0.320479 0.099 Uiso 0.590(9) 1 calc R U P B 1
C21 C 0.1749(4) 0.3787(2) 0.18762(16) 0.0916(12) Uani 1 1 d . . . . .
H21 H 0.126704 0.388674 0.164917 0.110 Uiso 1 1 calc R U . . .
C5 C 0.3754(4) 0.59115(19) 0.37617(14) 0.0885(11) Uani 1 1 d . . . . .
H5 H 0.376018 0.563313 0.400895 0.106 Uiso 1 1 calc R U . . .
C2 C 0.3702(5) 0.6739(2) 0.30402(19) 0.1098(16) Uani 1 1 d . . . . .
H2 H 0.368042 0.702032 0.279495 0.132 Uiso 1 1 calc R U . . .
C3 C 0.3627(5) 0.69782(19) 0.3465(2) 0.1138(17) Uani 1 1 d . . . . .
H3 H 0.356087 0.742268 0.350974 0.137 Uiso 1 1 calc R U . . .
C48 C 0.4090(4) 0.3849(2) 0.52977(15) 0.0971(13) Uani 1 1 d . . . . .
H48A H 0.436638 0.357629 0.553735 0.117 Uiso 1 1 calc R U . . .
H48B H 0.340373 0.368314 0.520843 0.117 Uiso 1 1 calc R U . . .
C40 C 0.5048(9) -0.1399(4) 0.3832(4) 0.091(2) Uani 0.590(9) 1 d D U P B 1
H40 H 0.474036 -0.162896 0.359615 0.110 Uiso 0.590(9) 1 calc R U P B 1
C49 C 0.3996(4) 0.4534(3) 0.54564(18) 0.1150(17) Uani 1 1 d . . . . .
H49A H 0.372064 0.479806 0.521659 0.172 Uiso 1 1 calc R U . . .
H49B H 0.467928 0.469182 0.554378 0.172 Uiso 1 1 calc R U . . .
H49C H 0.352623 0.455227 0.571098 0.172 Uiso 1 1 calc R U . . .
C4 C 0.3647(5) 0.6569(2) 0.38283(18) 0.1130(16) Uani 1 1 d . . . . .
H4 H 0.358793 0.673462 0.411968 0.136 Uiso 1 1 calc R U . . .
C43 C 0.6129(10) -0.0792(5) 0.4508(4) 0.093(2) Uani 0.590(9) 1 d D U P B 1
H43 H 0.652964 -0.057945 0.472582 0.112 Uiso 0.590(9) 1 calc R U P B 1
C42 C 0.5906(9) -0.1438(5) 0.4559(4) 0.096(2) Uani 0.590(9) 1 d D U P B 1
H42 H 0.612732 -0.166575 0.481330 0.115 Uiso 0.590(9) 1 calc R U P B 1
C41 C 0.5344(10) -0.1736(5) 0.4222(4) 0.100(2) Uani 0.590(9) 1 d D U P B 1
H41 H 0.515556 -0.216931 0.425309 0.120 Uiso 0.590(9) 1 calc R U P B 1
C46 C 0.8174(6) 0.4039(3) 0.5242(3) 0.0859(9) Uani 0.578(3) 1 d D U P A 1
H46A H 0.793407 0.435657 0.502785 0.129 Uiso 0.578(3) 1 calc R U P A 1
H46B H 0.889223 0.413046 0.532427 0.129 Uiso 0.578(3) 1 calc R U P A 1
H46C H 0.773589 0.405444 0.550654 0.129 Uiso 0.578(3) 1 calc R U P A 1
C36 C 0.3979(6) -0.0540(3) 0.3137(3) 0.084(2) Uani 0.590(9) 1 d D U P B 1
H36A H 0.332382 -0.059232 0.329637 0.126 Uiso 0.590(9) 1 calc R U P B 1
H36B H 0.420274 -0.095240 0.302008 0.126 Uiso 0.590(9) 1 calc R U P B 1
H36C H 0.388203 -0.024193 0.289138 0.126 Uiso 0.590(9) 1 calc R U P B 1
C45 C 0.8113(5) 0.3401(3) 0.5042(2) 0.0834(6) Uani 0.578(3) 1 d D U P A 1
H45A H 0.846915 0.309096 0.523500 0.100 Uiso 0.578(3) 1 calc R U P A 1
H45B H 0.846840 0.340360 0.475116 0.100 Uiso 0.578(3) 1 calc R U P A 1
C44 C 0.6735(5) 0.3410(4) 0.4594(2) 0.0805(5) Uani 0.578(3) 1 d D U P A 1
C38A C 0.585(3) -0.0549(9) 0.4135(8) 0.085(3) Uani 0.410(9) 1 d D U P B 2
H38A H 0.609986 -0.012750 0.415552 0.102 Uiso 0.410(9) 1 calc R U P B 2
C37A C 0.5046(12) -0.0331(5) 0.3374(3) 0.067(2) Uani 0.410(9) 1 d D U P B 2
H37A H 0.580646 -0.030336 0.331484 0.080 Uiso 0.410(9) 1 calc R U P B 2
C40A C 0.4735(14) -0.1352(6) 0.3763(6) 0.096(3) Uani 0.410(9) 1 d D U P B 2
H40A H 0.418001 -0.144681 0.356794 0.115 Uiso 0.410(9) 1 calc R U P B 2
C43A C 0.6109(15) -0.1010(6) 0.4460(6) 0.090(2) Uani 0.410(9) 1 d D U P B 2
H43A H 0.651659 -0.088836 0.470763 0.108 Uiso 0.410(9) 1 calc R U P B 2
C42A C 0.5780(14) -0.1639(6) 0.4421(5) 0.093(3) Uani 0.410(9) 1 d D U P B 2
H42A H 0.596713 -0.194402 0.463756 0.111 Uiso 0.410(9) 1 calc R U P B 2
C41A C 0.5164(14) -0.1815(7) 0.4055(5) 0.102(3) Uani 0.410(9) 1 d D U P B 2
H41A H 0.503260 -0.225197 0.400166 0.122 Uiso 0.410(9) 1 calc R U P B 2
C36A C 0.4817(10) -0.0495(4) 0.2929(3) 0.084(3) Uani 0.410(9) 1 d D U P B 2
H36D H 0.448795 -0.013324 0.278097 0.125 Uiso 0.410(9) 1 calc R U P B 2
H36E H 0.434605 -0.085953 0.292465 0.125 Uiso 0.410(9) 1 calc R U P B 2
H36F H 0.545883 -0.060502 0.277420 0.125 Uiso 0.410(9) 1 calc R U P B 2
O5A O 0.7289(5) 0.3302(3) 0.4750(2) 0.0823(5) Uani 0.422(3) 1 d D U P A 2
O6A O 0.7350(5) 0.4063(3) 0.42783(19) 0.0851(8) Uani 0.422(3) 1 d D U P A 2
C46A C 0.8420(8) 0.4309(5) 0.4999(4) 0.0846(9) Uani 0.422(3) 1 d D U P A 2
H46D H 0.832658 0.466346 0.479227 0.127 Uiso 0.422(3) 1 calc R U P A 2
H46E H 0.907243 0.436299 0.515973 0.127 Uiso 0.422(3) 1 calc R U P A 2
H46F H 0.784353 0.430047 0.520936 0.127 Uiso 0.422(3) 1 calc R U P A 2
C45A C 0.8447(6) 0.3695(4) 0.4745(3) 0.0838(6) Uani 0.422(3) 1 d D U P A 2
H45C H 0.898620 0.341682 0.487344 0.101 Uiso 0.422(3) 1 calc R U P A 2
H45D H 0.864274 0.378513 0.443408 0.101 Uiso 0.422(3) 1 calc R U P A 2
C44A C 0.6821(7) 0.3603(4) 0.4431(3) 0.0802(5) Uani 0.422(3) 1 d D U P A 2

loop_
_atom_site_aniso_label
_atom_site_aniso_U_11
_atom_site_aniso_U_22
_atom_site_aniso_U_33
_atom_site_aniso_U_23
_atom_site_aniso_U_13
_atom_site_aniso_U_12
O4 0.0824(8) 0.0761(8) 0.0799(8) -0.0061(7) -0.0017(7) 0.0039(7)
N1 0.0615(14) 0.0422(12) 0.0665(14) 0.0000(10) 0.0000(11) -0.0004(10)
N2 0.0909(19) 0.0430(13) 0.0689(15) -0.0011(11) -0.0019(14) -0.0069(12)
O3 0.1191(16) 0.0785(13) 0.0938(14) -0.0007(12) 0.0026(13) 0.0016(13)
C15 0.0566(15) 0.0404(14) 0.0660(16) -0.0021(11) -0.0032(12) -0.0006(11)
C24 0.0640(16) 0.0426(14) 0.0565(14) -0.0072(11) -0.0036(12) 0.0023(12)
C16 0.0588(15) 0.0486(15) 0.0628(15) -0.0016(12) -0.0045(13) -0.0040(12)
C29 0.0783(19) 0.0431(14) 0.0580(15) -0.0051(12) -0.0030(14) 0.0004(13)
C14 0.0650(7) 0.0625(7) 0.0672(7) -0.0034(6) -0.0028(6) 0.0016(6)
C18 0.0617(16) 0.0526(15) 0.0662(17) 0.0104(13) -0.0015(13) -0.0065(13)
C10 0.0654(7) 0.0621(7) 0.0674(7) -0.0034(6) -0.0017(6) 0.0006(6)
C35 0.0570(15) 0.0541(16) 0.0625(16) 0.0021(13) -0.0063(12) -0.0044(12)
C17 0.0561(15) 0.0490(15) 0.0659(16) 0.0040(12) 0.0013(13) -0.0022(12)
C30 0.0671(18) 0.0562(17) 0.0629(16) 0.0074(13) -0.0116(14) -0.0097(14)
C9 0.0585(16) 0.0454(15) 0.0694(17) 0.0015(12) 0.0045(13) 0.0017(12)
C23 0.0637(18) 0.0655(19) 0.081(2) 0.0166(16) -0.0001(15) 0.0007(15)
C6 0.0628(17) 0.0481(16) 0.082(2) 0.0019(14) -0.0105(15) 0.0043(13)
C8 0.0668(18) 0.0476(16) 0.0738(18) 0.0018(13) 0.0044(14) 0.0032(13)
C47 0.0791(7) 0.0741(7) 0.0785(7) -0.0036(6) -0.0043(6) 0.0030(6)
C7 0.0692(18) 0.0511(17) 0.079(2) 0.0035(14) -0.0032(15) 0.0032(14)
C25 0.0663(18) 0.0516(16) 0.0753(19) -0.0133(14) 0.0043(15) -0.0029(13)
C28 0.095(2) 0.0506(16) 0.074(2) -0.0087(14) -0.0024(18) 0.0188(17)
C39 0.090(2) 0.0466(15) 0.089(2) 0.0077(14) 0.0140(17) -0.0011(15)
C19 0.079(2) 0.075(2) 0.076(2) 0.0020(17) -0.0037(17) -0.0014(17)
C31 0.075(2) 0.072(2) 0.088(2) 0.0214(18) -0.0063(18) -0.0129(17)
O2 0.0777(9) 0.0815(10) 0.0867(10) -0.0063(9) -0.0140(9) 0.0018(9)
C12 0.0741(6) 0.0731(6) 0.0777(6) -0.0050(5) -0.0069(5) 0.0021(5)
C11 0.0703(7) 0.0667(7) 0.0720(7) -0.0045(6) -0.0028(6) 0.0003(6)
C26 0.0675(19) 0.0656(19) 0.089(2) -0.0165(17) 0.0068(17) 0.0025(15)
C13 0.0702(7) 0.0683(7) 0.0724(7) -0.0043(6) -0.0053(6) 0.0026(6)
C34 0.0624(18) 0.069(2) 0.089(2) 0.0072(17) 0.0045(16) 0.0030(15)
O1 0.0802(12) 0.0821(12) 0.0911(12) -0.0049(11) -0.0145(11) 0.0022(11)
C27 0.079(2) 0.066(2) 0.085(2) -0.0134(17) 0.0036(18) 0.0138(17)
C1 0.108(3) 0.0561(19) 0.086(2) 0.0061(16) -0.013(2) 0.0083(18)
C32 0.068(2) 0.102(3) 0.108(3) 0.035(2) 0.003(2) -0.013(2)
C22 0.071(2) 0.077(2) 0.106(3) 0.020(2) -0.012(2) 0.0009(17)
C33 0.063(2) 0.101(3) 0.100(3) 0.018(2) 0.0135(18) 0.0062(19)
C20 0.106(3) 0.099(3) 0.070(2) 0.006(2) -0.017(2) -0.014(3)
C38 0.090(4) 0.066(4) 0.098(4) 0.024(3) -0.005(3) 0.005(4)
C37 0.120(6) 0.050(3) 0.076(4) -0.002(3) -0.003(4) -0.024(4)
C21 0.089(3) 0.088(3) 0.098(3) 0.025(2) -0.026(2) -0.004(2)
C5 0.113(3) 0.066(2) 0.086(2) -0.0020(18) -0.012(2) 0.008(2)
C2 0.151(4) 0.055(2) 0.123(4) 0.017(2) -0.033(3) 0.006(2)
C3 0.142(4) 0.049(2) 0.149(4) -0.018(3) -0.042(4) 0.010(2)
C48 0.110(3) 0.101(3) 0.080(2) -0.010(2) 0.004(2) 0.014(2)
C40 0.108(5) 0.052(3) 0.115(5) 0.022(3) -0.005(4) -0.007(3)
C49 0.115(4) 0.122(4) 0.108(3) -0.044(3) -0.001(3) 0.017(3)
C4 0.157(5) 0.072(3) 0.110(3) -0.023(2) -0.020(3) 0.012(3)
C43 0.095(3) 0.069(4) 0.115(4) 0.034(4) -0.010(3) -0.001(4)
C42 0.099(4) 0.070(5) 0.120(5) 0.033(4) -0.010(4) -0.003(4)
C41 0.117(4) 0.065(3) 0.118(5) 0.030(4) -0.015(4) -0.010(3)
C46 0.0814(15) 0.0858(16) 0.0904(16) -0.0095(14) -0.0155(14) 0.0022(14)
C36 0.089(4) 0.065(4) 0.098(5) -0.010(3) -0.013(4) -0.009(3)
C45 0.0790(10) 0.0828(11) 0.0884(11) -0.0069(10) -0.0151(10) 0.0016(10)
C44 0.0771(9) 0.0794(9) 0.0852(9) -0.0061(8) -0.0124(8) 0.0021(8)
C38A 0.092(5) 0.062(5) 0.101(4) 0.022(4) -0.004(4) 0.001(5)
C37A 0.087(5) 0.042(4) 0.072(4) -0.003(3) 0.014(4) -0.013(4)
C40A 0.114(6) 0.059(4) 0.116(5) 0.024(4) -0.011(5) -0.007(4)
C43A 0.097(4) 0.062(5) 0.112(4) 0.027(4) -0.010(4) 0.000(4)
C42A 0.102(5) 0.062(5) 0.114(5) 0.028(4) -0.013(4) -0.007(4)
C41A 0.120(5) 0.066(4) 0.120(6) 0.026(4) -0.018(5) -0.014(4)
C36A 0.119(7) 0.053(4) 0.079(5) -0.013(4) -0.004(5) 0.001(5)
O5A 0.0784(9) 0.0814(9) 0.0872(10) -0.0063(8) -0.0140(8) 0.0016(9)
O6A 0.0806(14) 0.0841(14) 0.0906(14) -0.0022(13) -0.0137(13) -0.0001(13)
C46A 0.0803(15) 0.0836(16) 0.0900(16) -0.0083(15) -0.0150(15) 0.0010(15)
C45A 0.0793(11) 0.0830(11) 0.0891(11) -0.0078(10) -0.0149(10) 0.0015(10)
C44A 0.0769(9) 0.0791(9) 0.0847(9) -0.0055(8) -0.0118(8) 0.0017(8)

loop_
_atom_type_symbol
_atom_type_description
_atom_type_scat_dispersion_real
_atom_type_scat_dispersion_imag
_atom_type_scat_source
C C 0.0181 0.0091 'International Tables Vol C Tables 4.2.6.8 and 6.1.1.4'
H H 0.0000 0.0000 'International Tables Vol C Tables 4.2.6.8 and 6.1.1.4'
N N 0.0311 0.0180 'International Tables Vol C Tables 4.2.6.8 and 6.1.1.4'
O O 0.0492 0.0322 'International Tables Vol C Tables 4.2.6.8 and 6.1.1.4'

loop_
_geom_angle_atom_site_label_1
_geom_angle_atom_site_label_2
_geom_angle_atom_site_label_3
_geom_angle
_geom_angle_site_symmetry_1
_geom_angle_site_symmetry_3
_geom_angle_publ_flag
C47 O4 C48 116.8(3) . . ?
C24 N1 C15 120.8(2) . . ?
C24 N1 C35 118.4(2) . . ?
C35 N1 C15 117.0(2) . . ?
C29 N2 C30 117.6(2) . . ?
C29 N2 C37 129.1(5) . . ?
C29 N2 C37A 111.9(6) . . ?
C30 N2 C37 112.8(5) . . ?
C30 N2 C37A 129.3(6) . . ?
C16 C15 N1 118.7(2) . . ?
C14 C15 N1 121.8(3) . . ?
C14 C15 C16 119.2(3) . . ?
C29 C24 N1 118.2(3) . . ?
C25 C24 N1 122.2(3) . . ?
C25 C24 C29 119.6(3) . . ?
C15 C16 H16 119.0 . . ?
C15 C16 C17 122.0(3) . . ?
C17 C16 H16 119.0 . . ?
C24 C29 N2 118.5(3) . . ?
C28 C29 N2 123.4(3) . . ?
C28 C29 C24 118.1(3) . . ?
C15 C14 C13 129.0(3) . . ?
C10 C14 C15 119.6(3) . . ?
C10 C14 C13 111.3(3) . . ?
C23 C18 C17 121.3(3) . . ?
C19 C18 C17 120.6(3) . . ?
C19 C18 C23 118.1(3) . . ?
C14 C10 C9 122.1(3) . . ?
C14 C10 C11 110.9(3) . . ?
C9 C10 C11 127.0(3) . . ?
C30 C35 N1 117.9(3) . . ?
C34 C35 N1 122.5(3) . . ?
C34 C35 C30 119.6(3) . . ?
C16 C17 C18 118.8(3) . . ?
C16 C17 C9 118.6(3) . . ?
C9 C17 C18 122.4(3) . . ?
C35 C30 N2 118.6(3) . . ?
C31 C30 N2 122.7(3) . . ?
C31 C30 C35 118.7(3) . . ?
C10 C9 C17 118.4(3) . . ?
C10 C9 C8 117.7(3) . . ?
C17 C9 C8 123.9(3) . . ?
C18 C23 H23 119.7 . . ?
C22 C23 C18 120.6(4) . . ?
C22 C23 H23 119.7 . . ?
C1 C6 C7 121.9(3) . . ?
C1 C6 C5 118.6(3) . . ?
C5 C6 C7 119.5(3) . . ?
C7 C8 C9 173.3(4) . . ?
O4 C47 C12 111.2(3) . . ?
O3 C47 O4 122.5(4) . . ?
O3 C47 C12 126.3(4) . . ?
C8 C7 C6 176.9(4) . . ?
C24 C25 H25 119.4 . . ?
C24 C25 C26 121.1(3) . . ?
C26 C25 H25 119.4 . . ?
C29 C28 H28 119.2 . . ?
C27 C28 C29 121.6(3) . . ?
C27 C28 H28 119.2 . . ?
C38 C39 C37 119.8(6) . . ?
C38 C39 C40 114.1(7) . . ?
C40 C39 C37 125.8(6) . . ?
C38A C39 C37A 122.8(10) . . ?
C38A C39 C40A 121.9(11) . . ?
C40A C39 C37A 114.9(8) . . ?
C18 C19 H19 119.9 . . ?
C18 C19 C20 120.2(4) . . ?
C20 C19 H19 119.9 . . ?
C30 C31 H31 119.6 . . ?
C30 C31 C32 120.7(3) . . ?
C32 C31 H31 119.6 . . ?
C44 O2 C45 100.6(5) . . ?
C47 C12 C11 111.2(3) . . ?
C47 C12 C13 109.8(3) . . ?
C11 C12 C13 105.1(3) . . ?
C44 C12 C47 99.6(4) . . ?
C44 C12 C11 122.6(4) . . ?
C44 C12 C13 108.2(4) . . ?
C44A C12 C47 118.8(5) . . ?
C44A C12 C11 99.0(4) . . ?
C44A C12 C13 111.6(5) . . ?
C10 C11 C12 104.4(3) . . ?
C10 C11 H11A 110.9 . . ?
C10 C11 H11B 110.9 . . ?
C12 C11 H11A 110.9 . . ?
C12 C11 H11B 110.9 . . ?
H11A C11 H11B 108.9 . . ?
C25 C26 H26 120.3 . . ?
C27 C26 C25 119.4(3) . . ?
C27 C26 H26 120.3 . . ?
C14 C13 C12 104.0(3) . . ?
C14 C13 H13A 110.9 . . ?
C14 C13 H13B 110.9 . . ?
C12 C13 H13A 110.9 . . ?
C12 C13 H13B 110.9 . . ?
H13A C13 H13B 109.0 . . ?
C35 C34 H34 119.3 . . ?
C35 C34 C33 121.3(3) . . ?
C33 C34 H34 119.3 . . ?
C28 C27 H27 120.0 . . ?
C26 C27 C28 120.0(3) . . ?
C26 C27 H27 120.0 . . ?
C6 C1 H1 120.0 . . ?
C6 C1 C2 120.1(4) . . ?
C2 C1 H1 120.0 . . ?
C31 C32 H32 119.9 . . ?
C33 C32 C31 120.1(3) . . ?
C33 C32 H32 119.9 . . ?
C23 C22 H22 119.6 . . ?
C21 C22 C23 120.9(4) . . ?
C21 C22 H22 119.6 . . ?
C34 C33 H33 120.3 . . ?
C32 C33 C34 119.5(4) . . ?
C32 C33 H33 120.3 . . ?
C19 C20 H20 119.8 . . ?
C21 C20 C19 120.4(4) . . ?
C21 C20 H20 119.8 . . ?
C39 C38 H38 118.3 . . ?
C39 C38 C43 123.4(10) . . ?
C43 C38 H38 118.3 . . ?
N2 C37 C39 113.6(5) . . ?
N2 C37 H37 93.5 . . ?
C39 C37 H37 93.5 . . ?
C36 C37 N2 123.7(7) . . ?
C36 C37 C39 121.6(6) . . ?
C36 C37 H37 93.5 . . ?
C22 C21 C20 119.9(4) . . ?
C22 C21 H21 120.1 . . ?
C20 C21 H21 120.1 . . ?
C6 C5 H5 119.8 . . ?
C4 C5 C6 120.5(4) . . ?
C4 C5 H5 119.8 . . ?
C1 C2 H2 119.6 . . ?
C3 C2 C1 120.8(4) . . ?
C3 C2 H2 119.6 . . ?
C2 C3 H3 119.9 . . ?
C2 C3 C4 120.2(4) . . ?
C4 C3 H3 119.9 . . ?
O4 C48 H48A 110.3 . . ?
O4 C48 H48B 110.3 . . ?
O4 C48 C49 107.1(4) . . ?
H48A C48 H48B 108.5 . . ?
C49 C48 H48A 110.3 . . ?
C49 C48 H48B 110.3 . . ?
C39 C40 H40 118.7 . . ?
C39 C40 C41 122.7(9) . . ?
C41 C40 H40 118.7 . . ?
C48 C49 H49A 109.5 . . ?
C48 C49 H49B 109.5 . . ?
C48 C49 H49C 109.5 . . ?
H49A C49 H49B 109.5 . . ?
H49A C49 H49C 109.5 . . ?
H49B C49 H49C 109.5 . . ?
C5 C4 H4 120.1 . . ?
C3 C4 C5 119.8(5) . . ?
C3 C4 H4 120.1 . . ?
C38 C43 H43 119.6 . . ?
C42 C43 C38 120.8(9) . . ?
C42 C43 H43 119.6 . . ?
C43 C42 H42 121.2 . . ?
C41 C42 C43 117.5(8) . . ?
C41 C42 H42 121.2 . . ?
C40 C41 H41 119.4 . . ?
C42 C41 C40 121.1(8) . . ?
C42 C41 H41 119.4 . . ?
H46A C46 H46B 109.5 . . ?
H46A C46 H46C 109.5 . . ?
H46B C46 H46C 109.5 . . ?
C45 C46 H46A 109.5 . . ?
C45 C46 H46B 109.5 . . ?
C45 C46 H46C 109.5 . . ?
C37 C36 H36A 109.5 . . ?
C37 C36 H36B 109.5 . . ?
C37 C36 H36C 109.5 . . ?
H36A C36 H36B 109.5 . . ?
H36A C36 H36C 109.5 . . ?
H36B C36 H36C 109.5 . . ?
O2 C45 H45A 109.5 . . ?
O2 C45 H45B 109.5 . . ?
C46 C45 O2 110.7(5) . . ?
C46 C45 H45A 109.5 . . ?
C46 C45 H45B 109.5 . . ?
H45A C45 H45B 108.1 . . ?
O2 C44 C12 127.3(6) . . ?
O2 C44 O1 118.3(6) . . ?
O1 C44 C12 114.2(5) . . ?
C39 C38A H38A 120.7 . . ?
C39 C38A C43A 118.5(13) . . ?
C43A C38A H38A 120.7 . . ?
N2 C37A H37A 92.9 . . ?
C39 C37A N2 114.1(7) . . ?
C39 C37A H37A 92.9 . . ?
C36A C37A N2 113.4(7) . . ?
C36A C37A C39 131.7(8) . . ?
C36A C37A H37A 92.9 . . ?
C39 C40A H40A 122.2 . . ?
C41A C40A C39 115.7(11) . . ?
C41A C40A H40A 122.2 . . ?
C38A C43A H43A 119.5 . . ?
C42A C43A C38A 121.0(12) . . ?
C42A C43A H43A 119.5 . . ?
C43A C42A H42A 120.4 . . ?
C43A C42A C41A 119.2(11) . . ?
C41A C42A H42A 120.4 . . ?
C40A C41A H41A 119.2 . . ?
C42A C41A C40A 121.5(12) . . ?
C42A C41A H41A 119.2 . . ?
C37A C36A H36D 109.5 . . ?
C37A C36A H36E 109.5 . . ?
C37A C36A H36F 109.5 . . ?
H36D C36A H36E 109.5 . . ?
H36D C36A H36F 109.5 . . ?
H36E C36A H36F 109.5 . . ?
C44A O5A C45A 99.4(4) . . ?
H46D C46A H46E 109.5 . . ?
H46D C46A H46F 109.5 . . ?
H46E C46A H46F 109.5 . . ?
C45A C46A H46D 109.5 . . ?
C45A C46A H46E 109.5 . . ?
C45A C46A H46F 109.5 . . ?
O5A C45A H45C 109.0 . . ?
O5A C45A H45D 109.0 . . ?
C46A C45A O5A 113.0(7) . . ?
C46A C45A H45C 109.0 . . ?
C46A C45A H45D 109.0 . . ?
H45C C45A H45D 107.8 . . ?
O5A C44A C12 113.6(7) . . ?
O6A C44A C12 133.5(7) . . ?
O6A C44A O5A 112.9(6) . . ?

loop_
_geom_bond_atom_site_label_1
_geom_bond_atom_site_label_2
_geom_bond_distance
_geom_bond_site_symmetry_2
_geom_bond_publ_flag
O4 C47 1.339(4) . ?
O4 C48 1.450(5) . ?
N1 C15 1.438(3) . ?
N1 C24 1.405(4) . ?
N1 C35 1.410(4) . ?
N2 C29 1.408(4) . ?
N2 C30 1.409(4) . ?
N2 C37 1.461(8) . ?
N2 C37A 1.490(10) . ?
O3 C47 1.191(5) . ?
C15 C16 1.390(4) . ?
C15 C14 1.386(4) . ?
C24 C29 1.406(4) . ?
C24 C25 1.380(4) . ?
C16 H16 0.9300 . ?
C16 C17 1.395(4) . ?
C29 C28 1.396(5) . ?
C14 C10 1.385(5) . ?
C14 C13 1.495(5) . ?
C18 C17 1.485(4) . ?
C18 C23 1.388(5) . ?
C18 C19 1.387(5) . ?
C10 C9 1.395(4) . ?
C10 C11 1.504(5) . ?
C35 C30 1.407(4) . ?
C35 C34 1.377(5) . ?
C17 C9 1.417(4) . ?
C30 C31 1.385(5) . ?
C9 C8 1.435(4) . ?
C23 H23 0.9300 . ?
C23 C22 1.384(5) . ?
C6 C7 1.433(4) . ?
C6 C1 1.372(5) . ?
C6 C5 1.395(5) . ?
C8 C7 1.192(4) . ?
C47 C12 1.509(5) . ?
C25 H25 0.9300 . ?
C25 C26 1.398(5) . ?
C28 H28 0.9300 . ?
C28 C27 1.381(5) . ?
C39 C38 1.385(10) . ?
C39 C37 1.517(8) . ?
C39 C40 1.396(8) . ?
C39 C38A 1.379(12) . ?
C39 C37A 1.481(10) . ?
C39 C40A 1.405(12) . ?
C19 H19 0.9300 . ?
C19 C20 1.393(5) . ?
C31 H31 0.9300 . ?
C31 C32 1.392(6) . ?
O2 C45 1.594(7) . ?
O2 C44 1.237(7) . ?
C12 C11 1.544(5) . ?
C12 C13 1.561(5) . ?
C12 C44 1.474(7) . ?
C12 C44A 1.480(8) . ?
C11 H11A 0.9700 . ?
C11 H11B 0.9700 . ?
C26 H26 0.9300 . ?
C26 C27 1.368(5) . ?
C13 H13A 0.9700 . ?
C13 H13B 0.9700 . ?
C34 H34 0.9300 . ?
C34 C33 1.382(5) . ?
O1 C44 1.298(7) . ?
C27 H27 0.9300 . ?
C1 H1 0.9300 . ?
C1 C2 1.384(5) . ?
C32 H32 0.9300 . ?
C32 C33 1.374(6) . ?
C22 H22 0.9300 . ?
C22 C21 1.347(6) . ?
C33 H33 0.9300 . ?
C20 H20 0.9300 . ?
C20 C21 1.368(7) . ?
C38 H38 0.9300 . ?
C38 C43 1.399(9) . ?
C37 H37 0.9800 . ?
C37 C36 1.332(9) . ?
C21 H21 0.9300 . ?
C5 H5 0.9300 . ?
C5 C4 1.378(6) . ?
C2 H2 0.9300 . ?
C2 C3 1.354(7) . ?
C3 H3 0.9300 . ?
C3 C4 1.367(7) . ?
C48 H48A 0.9700 . ?
C48 H48B 0.9700 . ?
C48 C49 1.495(6) . ?
C40 H40 0.9300 . ?
C40 C41 1.396(10) . ?
C49 H49A 0.9600 . ?
C49 H49B 0.9600 . ?
C49 H49C 0.9600 . ?
C4 H4 0.9300 . ?
C43 H43 0.9300 . ?
C43 C42 1.370(9) . ?
C42 H42 0.9300 . ?
C42 C41 1.371(10) . ?
C41 H41 0.9300 . ?
C46 H46A 0.9600 . ?
C46 H46B 0.9600 . ?
C46 H46C 0.9600 . ?
C46 C45 1.446(8) . ?
C36 H36A 0.9600 . ?
C36 H36B 0.9600 . ?
C36 H36C 0.9600 . ?
C45 H45A 0.9700 . ?
C45 H45B 0.9700 . ?
C38A H38A 0.9300 . ?
C38A C43A 1.392(12) . ?
C37A H37A 0.9800 . ?
C37A C36A 1.389(11) . ?
C40A H40A 0.9300 . ?
C40A C41A 1.398(11) . ?
C43A H43A 0.9300 . ?
C43A C42A 1.367(11) . ?
C42A H42A 0.9300 . ?
C42A C41A 1.383(12) . ?
C41A H41A 0.9300 . ?
C36A H36D 0.9600 . ?
C36A H36E 0.9600 . ?
C36A H36F 0.9600 . ?
O5A C45A 1.675(9) . ?
O5A C44A 1.277(8) . ?
O6A C44A 1.244(9) . ?
C46A H46D 0.9600 . ?
C46A H46E 0.9600 . ?
C46A H46F 0.9600 . ?
C46A C45A 1.472(10) . ?
C45A H45C 0.9700 . ?
C45A H45D 0.9700 . ?

loop_
_geom_torsion_atom_site_label_1
_geom_torsion_atom_site_label_2
_geom_torsion_atom_site_label_3
_geom_torsion_atom_site_label_4
_geom_torsion
_geom_torsion_site_symmetry_1
_geom_torsion_site_symmetry_2
_geom_torsion_site_symmetry_3
_geom_torsion_site_symmetry_4
_geom_torsion_publ_flag
O4 C47 C12 C11 -56.5(4) . . . . ?
O4 C47 C12 C13 -172.4(3) . . . . ?
O4 C47 C12 C44 74.2(4) . . . . ?
O4 C47 C12 C44A 57.4(6) . . . . ?
N1 C15 C16 C17 173.1(3) . . . . ?
N1 C15 C14 C10 -172.7(3) . . . . ?
N1 C15 C14 C13 6.1(5) . . . . ?
N1 C24 C29 N2 1.3(4) . . . . ?
N1 C24 C29 C28 -179.9(3) . . . . ?
N1 C24 C25 C26 -177.6(3) . . . . ?
N1 C35 C30 N2 -0.5(4) . . . . ?
N1 C35 C30 C31 -179.0(3) . . . . ?
N1 C35 C34 C33 177.6(3) . . . . ?
N2 C29 C28 C27 175.6(3) . . . . ?
N2 C30 C31 C32 -176.5(3) . . . . ?
O3 C47 C12 C11 122.0(4) . . . . ?
O3 C47 C12 C13 6.1(5) . . . . ?
O3 C47 C12 C44 -107.3(5) . . . . ?
O3 C47 C12 C44A -124.1(6) . . . . ?
C15 N1 C24 C29 -177.1(2) . . . . ?
C15 N1 C24 C25 0.9(4) . . . . ?
C15 N1 C35 C30 175.8(2) . . . . ?
C15 N1 C35 C34 -2.0(4) . . . . ?
C15 C16 C17 C18 -176.3(3) . . . . ?
C15 C16 C17 C9 0.3(4) . . . . ?
C15 C14 C10 C9 -0.7(5) . . . . ?
C15 C14 C10 C11 178.8(3) . . . . ?
C15 C14 C13 C12 -166.2(3) . . . . ?
C24 N1 C15 C16 109.0(3) . . . . ?
C24 N1 C15 C14 -77.5(4) . . . . ?
C24 N1 C35 C30 -25.9(4) . . . . ?
C24 N1 C35 C34 156.2(3) . . . . ?
C24 C29 C28 C27 -3.1(5) . . . . ?
C24 C25 C26 C27 -1.8(5) . . . . ?
C16 C15 C14 C10 0.7(5) . . . . ?
C16 C15 C14 C13 179.6(3) . . . . ?
C16 C17 C9 C10 -0.3(4) . . . . ?
C16 C17 C9 C8 179.8(3) . . . . ?
C29 N2 C30 C35 27.1(4) . . . . ?
C29 N2 C30 C31 -154.4(3) . . . . ?
C29 N2 C37 C39 80.4(9) . . . . ?
C29 N2 C37 C36 -111.6(10) . . . . ?
C29 N2 C37A C39 106.0(9) . . . . ?
C29 N2 C37A C36A -83.0(11) . . . . ?
C29 C24 C25 C26 0.3(5) . . . . ?
C29 C28 C27 C26 1.7(5) . . . . ?
C14 C15 C16 C17 -0.6(4) . . . . ?
C14 C10 C9 C17 0.5(5) . . . . ?
C14 C10 C9 C8 -179.6(3) . . . . ?
C14 C10 C11 C12 -12.5(4) . . . . ?
C18 C17 C9 C10 176.2(3) . . . . ?
C18 C17 C9 C8 -3.7(5) . . . . ?
C18 C23 C22 C21 -1.3(6) . . . . ?
C18 C19 C20 C21 -1.3(6) . . . . ?
C10 C14 C13 C12 12.7(4) . . . . ?
C35 N1 C15 C16 -93.4(3) . . . . ?
C35 N1 C15 C14 80.2(4) . . . . ?
C35 N1 C24 C29 25.6(4) . . . . ?
C35 N1 C24 C25 -156.5(3) . . . . ?
C35 C30 C31 C32 2.0(5) . . . . ?
C35 C34 C33 C32 0.8(6) . . . . ?
C17 C18 C23 C22 -175.4(3) . . . . ?
C17 C18 C19 C20 176.7(3) . . . . ?
C30 N2 C29 C24 -27.5(4) . . . . ?
C30 N2 C29 C28 153.8(3) . . . . ?
C30 N2 C37 C39 -90.6(8) . . . . ?
C30 N2 C37 C36 77.4(10) . . . . ?
C30 N2 C37A C39 -60.7(12) . . . . ?
C30 N2 C37A C36A 110.4(10) . . . . ?
C30 C35 C34 C33 -0.3(5) . . . . ?
C30 C31 C32 C33 -1.5(6) . . . . ?
C9 C10 C11 C12 167.0(3) . . . . ?
C23 C18 C17 C16 130.9(3) . . . . ?
C23 C18 C17 C9 -45.6(4) . . . . ?
C23 C18 C19 C20 -0.4(5) . . . . ?
C23 C22 C21 C20 -0.4(6) . . . . ?
C6 C1 C2 C3 -0.5(8) . . . . ?
C6 C5 C4 C3 0.6(8) . . . . ?
C47 O4 C48 C49 -177.4(4) . . . . ?
C47 C12 C11 C10 -99.2(3) . . . . ?
C47 C12 C13 C14 100.1(3) . . . . ?
C47 C12 C44 O2 27.9(8) . . . . ?
C47 C12 C44 O1 -157.2(5) . . . . ?
C47 C12 C44A O5A 53.0(10) . . . . ?
C47 C12 C44A O6A -124.8(11) . . . . ?
C7 C6 C1 C2 -178.3(4) . . . . ?
C7 C6 C5 C4 178.2(4) . . . . ?
C25 C24 C29 N2 -176.7(3) . . . . ?
C25 C24 C29 C28 2.1(4) . . . . ?
C25 C26 C27 C28 0.8(5) . . . . ?
C39 C38 C43 C42 -3(3) . . . . ?
C39 C40 C41 C42 -7.4(18) . . . . ?
C39 C38A C43A C42A 3(4) . . . . ?
C39 C40A C41A C42A 17(3) . . . . ?
C19 C18 C17 C16 -46.1(4) . . . . ?
C19 C18 C17 C9 137.4(3) . . . . ?
C19 C18 C23 C22 1.7(5) . . . . ?
C19 C20 C21 C22 1.6(7) . . . . ?
C31 C32 C33 C34 0.1(6) . . . . ?
C11 C10 C9 C17 -179.0(3) . . . . ?
C11 C10 C9 C8 0.9(5) . . . . ?
C11 C12 C13 C14 -19.7(4) . . . . ?
C11 C12 C44 O2 150.8(6) . . . . ?
C11 C12 C44 O1 -34.3(8) . . . . ?
C11 C12 C44A O5A 173.3(7) . . . . ?
C11 C12 C44A O6A -4.4(13) . . . . ?
C13 C14 C10 C9 -179.8(3) . . . . ?
C13 C14 C10 C11 -0.2(4) . . . . ?
C13 C12 C11 C10 19.6(4) . . . . ?
C13 C12 C44 O2 -86.8(8) . . . . ?
C13 C12 C44 O1 88.1(6) . . . . ?
C13 C12 C44A O5A -76.4(9) . . . . ?
C13 C12 C44A O6A 105.9(12) . . . . ?
C34 C35 C30 N2 177.4(3) . . . . ?
C34 C35 C30 C31 -1.1(4) . . . . ?
C1 C6 C5 C4 -1.8(7) . . . . ?
C1 C2 C3 C4 -0.7(9) . . . . ?
C38 C39 C37 N2 3.3(16) . . . . ?
C38 C39 C37 C36 -164.9(14) . . . . ?
C38 C39 C40 C41 6.5(17) . . . . ?
C38 C43 C42 C41 2.2(18) . . . . ?
C37 N2 C29 C24 161.9(5) . . . . ?
C37 N2 C29 C28 -16.9(6) . . . . ?
C37 N2 C30 C35 -160.8(4) . . . . ?
C37 N2 C30 C31 17.7(5) . . . . ?
C37 C39 C38 C43 172.4(15) . . . . ?
C37 C39 C40 C41 -167.1(10) . . . . ?
C5 C6 C1 C2 1.7(6) . . . . ?
C2 C3 C4 C5 0.6(9) . . . . ?
C48 O4 C47 O3 3.5(5) . . . . ?
C48 O4 C47 C12 -177.9(3) . . . . ?
C40 C39 C38 C43 -2(2) . . . . ?
C40 C39 C37 N2 176.6(8) . . . . ?
C40 C39 C37 C36 8.3(14) . . . . ?
C43 C42 C41 C40 2.6(17) . . . . ?
C45 O2 C44 C12 177.2(6) . . . . ?
C45 O2 C44 O1 2.5(8) . . . . ?
C44 O2 C45 C46 88.8(7) . . . . ?
C44 C12 C11 C10 143.4(4) . . . . ?
C44 C12 C13 C14 -152.2(4) . . . . ?
C38A C39 C37A N2 -40(2) . . . . ?
C38A C39 C37A C36A 151(2) . . . . ?
C38A C39 C40A C41A -15(3) . . . . ?
C38A C43A C42A C41A -1(3) . . . . ?
C37A N2 C29 C24 164.2(5) . . . . ?
C37A N2 C29 C28 -14.6(6) . . . . ?
C37A N2 C30 C35 -166.9(6) . . . . ?
C37A N2 C30 C31 11.5(7) . . . . ?
C37A C39 C38A C43A -167.0(18) . . . . ?
C37A C39 C40A C41A 157.7(15) . . . . ?
C40A C39 C38A C43A 5(4) . . . . ?
C40A C39 C37A N2 147.1(12) . . . . ?
C40A C39 C37A C36A -22.0(19) . . . . ?
C43A C42A C41A C40A -10(3) . . . . ?
C45A O5A C44A C12 177.3(7) . . . . ?
C45A O5A C44A O6A -4.5(10) . . . . ?
C44A C12 C11 C10 135.0(5) . . . . ?
C44A C12 C13 C14 -126.0(5) . . . . ?
C44A O5A C45A C46A 82.8(8) . . . . ?
